data_1559792
loop_
_publ_author_name
'Kleemiss, Florian'
'Dolomanov, Oleg V.'
'Bodensteiner, Michael'
'Peyerimhoff, Norbert'
'Midgley, Laura'
'Bourhis, Luc J.'
'Genoni, Alessandro'
'Malaspina, Lorraine A.'
'Jayatilaka, Dylan'
'Spencer, John L.'
'White, Fraser'
'Grundk\"otter-Stock, Bernhard'
'Steinhauer, Simon'
'Lentz, Dieter'
'Puschmann, Horst'
'Grabowsky, Simon'

_publ_section_title
;
 Accurate crystal structures and chemical properties from NoSpherA2.
;
_journal_issue 5
_journal_name_full 'Chemical science'
_journal_page_first 1675
_journal_page_last 1692
_journal_paper_doi 10.1039/d0sc05526c
_journal_volume 12
_journal_year 2020
_chemical_formula_moiety '4.001(H2 N0.5), 0.5(B12 H12)'
_chemical_formula_sum 'B6.001 H14.002 N2'
_chemical_formula_weight 107.087
_space_group_crystal_system cubic
_space_group_IT_number 225
_space_group_name_Hall '-F 4 2 3'
_space_group_name_H-M_alt 'F m -3 m'
_symmetry_Int_Tables_number 225
_audit_creation_date 2020-03-10
_audit_creation_method
;
Olex2 1.3-dev
(compiled 2020.01.16 svn.ra754ea2f for OlexSys, GUI svn.r6014)
;
_audit_update_record
;
2020-09-28 deposited with the CCDC.	2020-11-09 downloaded from the CCDC.
;
_cell_angle_alpha 90
_cell_angle_beta 90
_cell_angle_gamma 90
_cell_formula_units_Z 4
_cell_length_a 9.10295(12)
_cell_length_b 9.10295(12)
_cell_length_c 9.10295(12)
_cell_measurement_reflns_used 2677
_cell_measurement_temperature 100.00(10)
_cell_measurement_theta_max 75.7830
_cell_measurement_theta_min 3.8490
_cell_volume 754.304(17)
_computing_molecular_graphics 'Olex2 1.3-dev (Dolomanov et al., 2009)'
_computing_publication_material 'Olex2 1.3-dev (Dolomanov et al., 2009)'
_computing_structure_refinement 'olex2.refine 1.3-dev (Bourhis et al., 2015)'
_diffrn_ambient_environment N~2~
_diffrn_ambient_temperature 100.0
_diffrn_detector 'CCD plate'
_diffrn_detector_type 'Pilatus 300K'
_diffrn_measured_fraction_theta_full 1.0000
_diffrn_measured_fraction_theta_max 1.0000
_diffrn_measurement_details
;
List of Runs (angles in degrees, time in seconds):

  # Type    Start    End  Width  t~exp~   \w     \q     \k     \f   Frames
#--------------------------------------------------------------------------
  1  \w     -5.00  73.00   0.25   20.00    --    0.00  19.00-180.00  312
  2  \w     19.00  77.00   0.25   55.00    --   84.25 -83.00 -68.00  232
  3  \w    -49.00   8.00   0.25   20.00    --    0.00   0.00-180.00  228
  4  \w    -74.00 -32.00   0.25   55.00    -- -105.75  19.00-120.00  168
  5  \w    -74.00 -32.00   0.25   55.00    -- -105.75  19.00 -90.00  168
  6  \w   -178.00-100.00   0.25   55.00    -- -105.75 -19.00   0.00  312
;
_diffrn_measurement_device 'four-circle diffractometer'
_diffrn_measurement_device_type 'XtaLAB Synergy, Dualflex, Pilatus 300K'
_diffrn_orient_matrix_type 'CrysAlisPro convention (1999,Acta A55,543-557)'
_diffrn_orient_matrix_UB_11 0.0332405000
_diffrn_orient_matrix_UB_12 0.0675561000
_diffrn_orient_matrix_UB_13 -0.0200556000
_diffrn_orient_matrix_UB_21 0.0529070000
_diffrn_orient_matrix_UB_22 -0.0092625000
_diffrn_orient_matrix_UB_23 0.0564269000
_diffrn_orient_matrix_UB_31 0.0465604000
_diffrn_orient_matrix_UB_32 -0.0377135000
_diffrn_orient_matrix_UB_33 -0.0498435000
_diffrn_radiation_monochromator mirror
_diffrn_radiation_probe x-ray
_diffrn_radiation_type 'Mo K\a'
_diffrn_radiation_wavelength 0.71073
_diffrn_reflns_av_R_equivalents 0.0243
_diffrn_reflns_av_unetI/netI 0.0117
_diffrn_reflns_Laue_measured_fraction_full 1.0000
_diffrn_reflns_Laue_measured_fraction_max 1.0000
_diffrn_reflns_limit_h_max 12
_diffrn_reflns_limit_h_min -23
_diffrn_reflns_limit_k_max 11
_diffrn_reflns_limit_k_min -24
_diffrn_reflns_limit_l_max 17
_diffrn_reflns_limit_l_min -23
_diffrn_reflns_number 4841
_diffrn_reflns_point_group_measured_fraction_full 1.0000
_diffrn_reflns_point_group_measured_fraction_max 1.0000
_diffrn_reflns_theta_full 25.2417
_diffrn_reflns_theta_max 62.47
_diffrn_reflns_theta_min 3.88
_diffrn_source 'micro-focus sealed X-ray tube'
_diffrn_source_type 'PhotonJet (Mo) X-ray Source'
_exptl_absorpt_coefficient_mu 0.046
_exptl_absorpt_correction_T_max 1.00000
_exptl_absorpt_correction_T_min 0.71007
_exptl_absorpt_correction_type multi-scan
_exptl_absorpt_process_details
;
CrysAlisPro 1.171.39.38b (Rigaku Oxford Diffraction, 2017)
Empirical absorption correction using spherical harmonics,
 implemented in SCALE3 ABSPACK scaling algorithm.
;
_exptl_crystal_colour colorless
_exptl_crystal_density_diffrn 0.943
_exptl_crystal_description block
_exptl_crystal_F_000 232.0
_refine_diff_density_max 0.1093
_refine_diff_density_min -0.0662
_refine_diff_density_rms 0.0131
_refine_ls_d_res_high 0.4007
_refine_ls_d_res_low 5.2556
_refine_ls_goodness_of_fit_ref 0.9106
_refine_ls_hydrogen_treatment refall
_refine_ls_matrix_type full
_refine_ls_number_constraints 0
_refine_ls_number_parameters 11
_refine_ls_number_reflns 364
_refine_ls_number_restraints 0
_refine_ls_restrained_S_all 1.0180
_refine_ls_R_factor_all 0.0105
_refine_ls_R_factor_gt 0.0095
_refine_ls_shift/su_max 0.0002
_refine_ls_shift/su_mean 0.0000
_refine_ls_structure_factor_coef Fsqd
_refine_ls_weighting_details 'w=1/[\s^2^(Fo^2^)+(0.0110P)^2^+0.0085P] where P=(Fo^2^+2Fc^2^)/3'
_refine_ls_weighting_scheme calc
_refine_ls_wR_factor_gt 0.0234
_refine_ls_wR_factor_ref 0.0236
_reflns_Friedel_coverage 0.0
_reflns_limit_h_max 13
_reflns_limit_h_min 0
_reflns_limit_k_max 22
_reflns_limit_k_min 1
_reflns_limit_l_max 16
_reflns_limit_l_min 0
_reflns_number_gt 341
_reflns_number_total 364
_reflns_threshold_expression I>=2u(I)
_cod_data_source_file d0sc05526c2.cif
_cod_data_source_block boran
_cod_depositor_comments
;Adding full bibliography for 1559792--1559798.cif.

 Adding full bibliography for 1559792--1559798.cif.
;
_cod_database_code 1559792
_cell_oxdiff_length_a 9.1026(3)
_cell_oxdiff_length_b 9.1026(2)
_cell_oxdiff_length_c 9.1036(3)
_cell_oxdiff_angle_alpha 90.021(3)
_cell_oxdiff_angle_beta 89.981(3)
_cell_oxdiff_angle_gamma 89.996(3)
_cell_oxdiff_volume 754.30(4)
_cell_oxdiff_measurement_reflns_used 2677
_oxdiff_exptl_absorpt_empirical_full_min 0.917
_oxdiff_exptl_absorpt_empirical_full_max 1.207
_oxdiff_exptl_absorpt_empirical_details
;
Empirical correction (ABSPACK) includes:
- Absorption correction using spherical harmonics
- Frame scaling
;
_olex2_submission_special_instructions 'No special instructions were received'

loop_
_space_group_symop_id
_space_group_symop_operation_xyz
1 x,y,z
2 x,-z,y
3 x,z,-y
4 z,y,-x
5 -z,y,x
6 -y,x,z
7 y,-x,z
8 z,x,y
9 y,z,x
10 -y,-z,x
11 z,-x,-y
12 -y,z,-x
13 -z,-x,y
14 -z,x,-y
15 y,-z,-x
16 x,-y,-z
17 -x,y,-z
18 -x,-y,z
19 y,x,-z
20 -y,-x,-z
21 z,-y,x
22 -z,-y,-x
23 -x,z,y
24 -x,-z,-y
25 -x,-y,-z
26 -x,z,-y
27 -x,-z,y
28 -z,-y,x
29 z,-y,-x
30 y,-x,-z
31 -y,x,-z
32 -z,-x,-y
33 -y,-z,-x
34 y,z,-x
35 -z,x,y
36 y,-z,x
37 z,x,-y
38 z,-x,y
39 -y,z,x
40 -x,y,z
41 x,-y,z
42 x,y,-z
43 -y,-x,z
44 y,x,z
45 -z,y,-x
46 z,y,x
47 x,-z,-y
48 x,z,y
49 x,y+1/2,z+1/2
50 x,-z+1/2,y+1/2
51 x,z+1/2,-y+1/2
52 z,y+1/2,-x+1/2
53 -z,y+1/2,x+1/2
54 -y,x+1/2,z+1/2
55 y,-x+1/2,z+1/2
56 z,x+1/2,y+1/2
57 y,z+1/2,x+1/2
58 -y,-z+1/2,x+1/2
59 z,-x+1/2,-y+1/2
60 -y,z+1/2,-x+1/2
61 -z,-x+1/2,y+1/2
62 -z,x+1/2,-y+1/2
63 y,-z+1/2,-x+1/2
64 x,-y+1/2,-z+1/2
65 -x,y+1/2,-z+1/2
66 -x,-y+1/2,z+1/2
67 y,x+1/2,-z+1/2
68 -y,-x+1/2,-z+1/2
69 z,-y+1/2,x+1/2
70 -z,-y+1/2,-x+1/2
71 -x,z+1/2,y+1/2
72 -x,-z+1/2,-y+1/2
73 -x,-y+1/2,-z+1/2
74 -x,z+1/2,-y+1/2
75 -x,-z+1/2,y+1/2
76 -z,-y+1/2,x+1/2
77 z,-y+1/2,-x+1/2
78 y,-x+1/2,-z+1/2
79 -y,x+1/2,-z+1/2
80 -z,-x+1/2,-y+1/2
81 -y,-z+1/2,-x+1/2
82 y,z+1/2,-x+1/2
83 -z,x+1/2,y+1/2
84 y,-z+1/2,x+1/2
85 z,x+1/2,-y+1/2
86 z,-x+1/2,y+1/2
87 -y,z+1/2,x+1/2
88 -x,y+1/2,z+1/2
89 x,-y+1/2,z+1/2
90 x,y+1/2,-z+1/2
91 -y,-x+1/2,z+1/2
92 y,x+1/2,z+1/2
93 -z,y+1/2,-x+1/2
94 z,y+1/2,x+1/2
95 x,-z+1/2,-y+1/2
96 x,z+1/2,y+1/2
97 x+1/2,y,z+1/2
98 x+1/2,-z,y+1/2
99 x+1/2,z,-y+1/2
100 z+1/2,y,-x+1/2
101 -z+1/2,y,x+1/2
102 -y+1/2,x,z+1/2
103 y+1/2,-x,z+1/2
104 z+1/2,x,y+1/2
105 y+1/2,z,x+1/2
106 -y+1/2,-z,x+1/2
107 z+1/2,-x,-y+1/2
108 -y+1/2,z,-x+1/2
109 -z+1/2,-x,y+1/2
110 -z+1/2,x,-y+1/2
111 y+1/2,-z,-x+1/2
112 x+1/2,-y,-z+1/2
113 -x+1/2,y,-z+1/2
114 -x+1/2,-y,z+1/2
115 y+1/2,x,-z+1/2
116 -y+1/2,-x,-z+1/2
117 z+1/2,-y,x+1/2
118 -z+1/2,-y,-x+1/2
119 -x+1/2,z,y+1/2
120 -x+1/2,-z,-y+1/2
121 -x+1/2,-y,-z+1/2
122 -x+1/2,z,-y+1/2
123 -x+1/2,-z,y+1/2
124 -z+1/2,-y,x+1/2
125 z+1/2,-y,-x+1/2
126 y+1/2,-x,-z+1/2
127 -y+1/2,x,-z+1/2
128 -z+1/2,-x,-y+1/2
129 -y+1/2,-z,-x+1/2
130 y+1/2,z,-x+1/2
131 -z+1/2,x,y+1/2
132 y+1/2,-z,x+1/2
133 z+1/2,x,-y+1/2
134 z+1/2,-x,y+1/2
135 -y+1/2,z,x+1/2
136 -x+1/2,y,z+1/2
137 x+1/2,-y,z+1/2
138 x+1/2,y,-z+1/2
139 -y+1/2,-x,z+1/2
140 y+1/2,x,z+1/2
141 -z+1/2,y,-x+1/2
142 z+1/2,y,x+1/2
143 x+1/2,-z,-y+1/2
144 x+1/2,z,y+1/2
145 x+1/2,y+1/2,z
146 x+1/2,-z+1/2,y
147 x+1/2,z+1/2,-y
148 z+1/2,y+1/2,-x
149 -z+1/2,y+1/2,x
150 -y+1/2,x+1/2,z
151 y+1/2,-x+1/2,z
152 z+1/2,x+1/2,y
153 y+1/2,z+1/2,x
154 -y+1/2,-z+1/2,x
155 z+1/2,-x+1/2,-y
156 -y+1/2,z+1/2,-x
157 -z+1/2,-x+1/2,y
158 -z+1/2,x+1/2,-y
159 y+1/2,-z+1/2,-x
160 x+1/2,-y+1/2,-z
161 -x+1/2,y+1/2,-z
162 -x+1/2,-y+1/2,z
163 y+1/2,x+1/2,-z
164 -y+1/2,-x+1/2,-z
165 z+1/2,-y+1/2,x
166 -z+1/2,-y+1/2,-x
167 -x+1/2,z+1/2,y
168 -x+1/2,-z+1/2,-y
169 -x+1/2,-y+1/2,-z
170 -x+1/2,z+1/2,-y
171 -x+1/2,-z+1/2,y
172 -z+1/2,-y+1/2,x
173 z+1/2,-y+1/2,-x
174 y+1/2,-x+1/2,-z
175 -y+1/2,x+1/2,-z
176 -z+1/2,-x+1/2,-y
177 -y+1/2,-z+1/2,-x
178 y+1/2,z+1/2,-x
179 -z+1/2,x+1/2,y
180 y+1/2,-z+1/2,x
181 z+1/2,x+1/2,-y
182 z+1/2,-x+1/2,y
183 -y+1/2,z+1/2,x
184 -x+1/2,y+1/2,z
185 x+1/2,-y+1/2,z
186 x+1/2,y+1/2,-z
187 -y+1/2,-x+1/2,z
188 y+1/2,x+1/2,z
189 -z+1/2,y+1/2,-x
190 z+1/2,y+1/2,x
191 x+1/2,-z+1/2,-y
192 x+1/2,z+1/2,y

loop_
_atom_site_label
_atom_site_type_symbol
_atom_site_fract_x
_atom_site_fract_y
_atom_site_fract_z
_atom_site_U_iso_or_equiv
_atom_site_adp_type
_atom_site_occupancy
_atom_site_site_symmetry_order
_atom_site_refinement_flags_posn
_atom_site_refinement_flags_adp
_atom_site_refinement_flags_occupancy
N1 N 0.25 0.25 0.25 0.01112(2) Uani 1.000080 24 S T P
B1 B 0.365268(13) 0.5 0.5 0.01009(2) Uani 1.000000 8 S T P
H1 H 0.2332(4) 0.5 0.5 0.0292(9) Uani 1.000000 8 S T P
H1a H 0.3146(2) 0.1854(2) 0.1854(2) 0.0351(9) Uani 1.000020 6 S T P

loop_
_atom_site_aniso_label
_atom_site_aniso_U_11
_atom_site_aniso_U_22
_atom_site_aniso_U_33
_atom_site_aniso_U_12
_atom_site_aniso_U_13
_atom_site_aniso_U_23
N1 0.01112(2) 0.01112(2) 0.01112(2) -0.000000 -0.000000 0.000000
B1 0.00831(3) 0.01099(3) 0.01099(3) -0.000000 -0.000000 0.000000
H1 0.0117(16) 0.0379(13) 0.0379(13) -0.000000 -0.000000 0.000000
H1a 0.0351(9) 0.0351(9) 0.0351(9) 0.0063(8) 0.0063(8) -0.0063(8)

loop_
_atom_type_symbol
_atom_type_scat_dispersion_real
_atom_type_scat_dispersion_imag
_atom_type_scat_dispersion_source
H 0.00000 0.00000 Sasaki
B 0.00000 0.00000 Sasaki
N 0.00000 0.00000 Sasaki

loop_
_geom_angle_atom_site_label_1
_geom_angle_atom_site_label_2
_geom_angle_atom_site_label_3
_geom_angle
_geom_angle_site_symmetry_1
_geom_angle_site_symmetry_3
_geom_angle_publ_flag
H1a N1 H1a 109.5 8 . ?
H1a N1 H1a 109.5 64 8 ?
H1a N1 H1a 109.47(11) 64 . ?
H1a N1 H1a 109.5 9 . ?
H1a N1 H1a 109.5 9 8 ?
H1a N1 H1a 109.5 64 9 ?
B1 B1 B1 60.0 6_655 5_655 ?
B1 B1 B1 60.0 7_565 5_655 ?
B1 B1 B1 90.0 7_565 6_655 ?
H1 B1 B1 135.0 . 5_655 ?
H1 B1 B1 135.0 . 7_565 ?
H1 B1 B1 135.0 . 6_655 ?

loop_
_geom_bond_atom_site_label_1
_geom_bond_atom_site_label_2
_geom_bond_distance
_geom_bond_site_symmetry_2
_geom_bond_publ_flag
N1 H1a 1.019(3) . ?
N1 H1a 1.019(3) 64 ?
N1 H1a 1.019(3) 8 ?
N1 H1a 1.019(3) 9 ?
B1 B1 1.73447(16) 4_556 ?
B1 B1 1.73447(16) 6_655 ?
B1 B1 1.73447(16) 7_565 ?
B1 B1 1.73447(16) 5_655 ?
B1 H1 1.203(3) . ?
